data_1551066
loop_
_publ_author_name
'Gomes, Pedro T.'
'Cruz, Tiago Carpinteiro'
'Pereira, Laura C. J.'
'Waerenborgh, Jo\~ao Carlos'
'Veiros, Luis F.'

_publ_section_title
;
 Hydroboration of terminal olefins with pinacolborane catalyzed by new
 2-iminopyrrolyl iron(II) complexes
;
_journal_name_full 'Catalysis Science &amp; Technology'
_journal_paper_doi 10.1039/C8CY02319K
_journal_year 2019
_chemical_formula_moiety 'C39 H51 Fe N2'
_chemical_formula_sum 'C39 H51 Fe N2'
_chemical_formula_weight 603.66
_space_group_crystal_system triclinic
_space_group_IT_number 2
_space_group_name_Hall '-P 1'
_space_group_name_H-M_alt 'P -1'
_symmetry_space_group_name_Hall '-P 1'
_symmetry_space_group_name_H-M 'P -1'
_atom_sites_solution_hydrogens geom
_audit_creation_method SHELXL-2018/3
_audit_update_record
;
2019-04-08 deposited with the CCDC.    2019-05-16 downloaded from the CCDC.
;
_cell_angle_alpha 103.90(2)
_cell_angle_beta 93.89(3)
_cell_angle_gamma 91.43(3)
_cell_formula_units_Z 2
_cell_length_a 9.606(6)
_cell_length_b 10.504(6)
_cell_length_c 17.317(10)
_cell_measurement_reflns_used 1420
_cell_measurement_temperature 150
_cell_measurement_theta_max 21.35
_cell_measurement_theta_min 2.58
_cell_volume 1690.7(17)
_computing_cell_refinement 'Bruker SAINT'
_computing_data_collection 'Bruker APEX2'
_computing_data_reduction 'Bruker SAINT'
_computing_molecular_graphics enCIFer
_computing_publication_material ORTEP
_computing_structure_refinement 'SHELXL-2018/3 (Sheldrick, 2018)'
_computing_structure_solution 'SHELXL-2018/3 (Sheldrick, 2018)'
_diffrn_ambient_temperature 150
_diffrn_measured_fraction_theta_full 'ACTA 50'
_diffrn_measured_fraction_theta_max 0.846
_diffrn_measurement_device_type 'Bruker APEX-II CCD'
_diffrn_measurement_method '\f and \w scans'
_diffrn_radiation_type MoK\a
_diffrn_radiation_wavelength 0.71073
_diffrn_reflns_av_R_equivalents 0.0724
_diffrn_reflns_av_unetI/netI 0.1694
_diffrn_reflns_Laue_measured_fraction_full 0.864
_diffrn_reflns_Laue_measured_fraction_max 0.846
_diffrn_reflns_limit_h_max 11
_diffrn_reflns_limit_h_min -8
_diffrn_reflns_limit_k_max 12
_diffrn_reflns_limit_k_min -12
_diffrn_reflns_limit_l_max 20
_diffrn_reflns_limit_l_min -21
_diffrn_reflns_number 9187
_diffrn_reflns_point_group_measured_fraction_full 0.864
_diffrn_reflns_point_group_measured_fraction_max 0.846
_diffrn_reflns_theta_full 'ACTA 50'
_diffrn_reflns_theta_max 25.911
_diffrn_reflns_theta_min 2.430
_exptl_absorpt_coefficient_mu 0.474
_exptl_absorpt_correction_type none
_exptl_crystal_colour 'dark red'
_exptl_crystal_density_diffrn 1.186
_exptl_crystal_description prism
_exptl_crystal_F_000 650
_exptl_crystal_size_max 0.1
_exptl_crystal_size_mid 0.05
_exptl_crystal_size_min 0.05
_refine_diff_density_max 1.443
_refine_diff_density_min -0.770
_refine_diff_density_rms 0.256
_refine_ls_extinction_coef 0.72(6)
_refine_ls_extinction_expression Fc^*^=kFc[1+0.001xFc^2^\l^3^/sin(2\q)]^-1/4^
_refine_ls_extinction_method 'SHELXL-2018/3 (Sheldrick 2018)'
_refine_ls_goodness_of_fit_ref 1.122
_refine_ls_hydrogen_treatment constr
_refine_ls_matrix_type full
_refine_ls_number_parameters 391
_refine_ls_number_reflns 5568
_refine_ls_number_restraints 0
_refine_ls_restrained_S_all 1.122
_refine_ls_R_factor_all 0.1857
_refine_ls_R_factor_gt 0.1314
_refine_ls_shift/su_max 0.000
_refine_ls_shift/su_mean 0.000
_refine_ls_structure_factor_coef Fsqd
_refine_ls_weighting_details 'w=1/[\s^2^(Fo^2^)+(0.2000P)^2^] where P=(Fo^2^+2Fc^2^)/3'
_refine_ls_weighting_scheme calc
_refine_ls_wR_factor_gt 0.3289
_refine_ls_wR_factor_ref 0.3628
_reflns_Friedel_coverage 0.000
_reflns_number_gt 3147
_reflns_number_total 5568
_reflns_threshold_expression 'I > 2\s(I)'
_cod_data_source_file c8cy02319k2.cif
_cod_data_source_block shelx
_cod_original_cell_volume 1690.7(18)
_cod_database_code 1551066
_shelx_shelxl_version_number 2018/3
_shelx_space_group_comment
;
The symmetry employed for this shelxl refinement is uniquely defined
by the following loop, which should always be used as a source of
symmetry information in preference to the above space-group names.
They are only intended as comments.
;

loop_
_space_group_symop_operation_xyz
'x, y, z'
'-x, -y, -z'

loop_
_atom_site_label
_atom_site_type_symbol
_atom_site_fract_x
_atom_site_fract_y
_atom_site_fract_z
_atom_site_U_iso_or_equiv
_atom_site_adp_type
_atom_site_occupancy
_atom_site_site_symmetry_order
_atom_site_calc_flag
_atom_site_refinement_flags_posn
_atom_site_refinement_flags_adp
Fe1 Fe 0.09539(15) 0.17390(11) 0.28313(7) 0.0420(6) Uani 1 1 d . .
N2 N -0.0941(9) 0.2012(6) 0.3204(4) 0.0385(18) Uani 1 1 d . .
N1 N 0.0565(9) 0.3300(6) 0.2422(4) 0.045(2) Uani 1 1 d . .
C2 C -0.0711(10) 0.3776(8) 0.2620(5) 0.039(2) Uani 1 1 d . .
C9 C 0.5094(12) 0.3577(9) 0.0934(5) 0.050(3) Uani 1 1 d . .
C1 C 0.2503(11) 0.3880(8) 0.1640(5) 0.041(2) Uani 1 1 d . .
C34 C 0.1112(12) -0.0181(8) 0.2963(6) 0.051(3) Uani 1 1 d . .
H34 H 0.045181 -0.079991 0.303044 0.062 Uiso 1 1 calc R U
C4 C 0.0267(12) 0.5099(8) 0.1954(5) 0.051(3) Uani 1 1 d . .
H4 H 0.040403 0.576857 0.169629 0.061 Uiso 1 1 calc R U
C6 C -0.1484(12) 0.3050(8) 0.3055(5) 0.047(3) Uani 1 1 d . .
H6 H -0.235119 0.331290 0.322704 0.057 Uiso 1 1 calc R U
C35 C 0.1776(11) 0.0776(8) 0.3653(5) 0.049(2) Uani 1 1 d . .
H35 H 0.150609 0.077157 0.415795 0.059 Uiso 1 1 calc R U
C7 C 0.3779(11) 0.4587(8) 0.2041(5) 0.045(2) Uani 1 1 d . .
C5 C 0.1187(10) 0.4109(8) 0.2009(4) 0.037(2) Uani 1 1 d . .
C33 C 0.1472(13) -0.0157(9) 0.2217(6) 0.058(3) Uani 1 1 d . .
H33 H 0.107299 -0.077554 0.177441 0.069 Uiso 1 1 calc R U
C26 C -0.1606(12) 0.1733(8) 0.4507(5) 0.049(3) Uani 1 1 d . .
C11 C 0.2600(11) 0.3043(8) 0.0878(5) 0.043(2) Uani 1 1 d . .
C8 C 0.5018(12) 0.4396(9) 0.1670(5) 0.053(3) Uani 1 1 d . .
H8 H 0.582756 0.484473 0.193244 0.064 Uiso 1 1 calc R U
C30 C -0.2603(11) -0.0349(8) 0.2354(5) 0.047(2) Uani 1 1 d . .
H30 H -0.183600 0.006717 0.214566 0.056 Uiso 1 1 calc R U
C37 C 0.3140(11) 0.1697(9) 0.2772(6) 0.052(2) Uani 1 1 d . .
H37 H 0.381139 0.228539 0.267949 0.062 Uiso 1 1 calc R U
C22 C -0.2533(11) 0.0155(8) 0.3258(5) 0.044(2) Uani 1 1 d . .
C21 C -0.1715(11) 0.1286(8) 0.3656(5) 0.045(2) Uani 1 1 d . .
C10 C 0.3847(11) 0.2888(9) 0.0539(5) 0.047(2) Uani 1 1 d . .
H10 H 0.388386 0.231977 0.003927 0.056 Uiso 1 1 calc R U
C12 C 0.1264(11) 0.2378(8) 0.0413(5) 0.047(2) Uani 1 1 d . .
H12 H 0.059865 0.227680 0.080103 0.057 Uiso 1 1 calc R U
C18 C 0.3706(12) 0.5557(10) 0.2846(5) 0.054(3) Uani 1 1 d . .
H18 H 0.291879 0.528072 0.310811 0.064 Uiso 1 1 calc R U
C15 C 0.6468(13) 0.3381(9) 0.0552(6) 0.056(3) Uani 1 1 d . .
H15 H 0.711997 0.408586 0.085393 0.067 Uiso 1 1 calc R U
C23 C -0.3313(12) -0.0448(9) 0.3724(6) 0.051(3) Uani 1 1 d . .
H23 H -0.388624 -0.117808 0.347574 0.061 Uiso 1 1 calc R U
C25 C -0.2471(14) 0.1046(9) 0.4918(6) 0.061(3) Uani 1 1 d . .
H25 H -0.248104 0.133629 0.546890 0.073 Uiso 1 1 calc R U
C24 C -0.3274(12) -0.0010(9) 0.4535(6) 0.056(3) Uani 1 1 d . .
H24 H -0.381076 -0.044892 0.482503 0.067 Uiso 1 1 calc R U
C13 C 0.0634(14) 0.3285(10) -0.0079(6) 0.067(3) Uani 1 1 d . .
H13A H 0.131429 0.349577 -0.041492 0.100 Uiso 1 1 calc R U
H13B H 0.036231 0.407778 0.027360 0.100 Uiso 1 1 calc R U
H13C H -0.017097 0.285046 -0.040330 0.100 Uiso 1 1 calc R U
C36 C 0.2830(12) 0.1723(9) 0.3579(5) 0.049(3) Uani 1 1 d . .
C14 C 0.1475(13) 0.1017(9) -0.0115(6) 0.061(3) Uani 1 1 d . .
H14A H 0.058480 0.056045 -0.027601 0.091 Uiso 1 1 calc R U
H14B H 0.204778 0.053080 0.017781 0.091 Uiso 1 1 calc R U
H14C H 0.192458 0.110420 -0.057927 0.091 Uiso 1 1 calc R U
C31 C -0.3996(13) 0.0002(10) 0.1989(6) 0.062(3) Uani 1 1 d . .
H31A H -0.475090 -0.042852 0.217573 0.092 Uiso 1 1 calc R U
H31B H -0.402119 -0.027989 0.141758 0.092 Uiso 1 1 calc R U
H31C H -0.408843 0.093522 0.214350 0.092 Uiso 1 1 calc R U
C19 C 0.3457(14) 0.6890(11) 0.2735(6) 0.069(3) Uani 1 1 d . .
H19A H 0.419310 0.715761 0.245249 0.104 Uiso 1 1 calc R U
H19B H 0.343763 0.749543 0.324657 0.104 Uiso 1 1 calc R U
H19C H 0.257836 0.688115 0.243385 0.104 Uiso 1 1 calc R U
C3 C -0.0901(12) 0.4894(8) 0.2359(5) 0.047(3) Uani 1 1 d . .
H3 H -0.166656 0.542228 0.243581 0.057 Uiso 1 1 calc R U
C27 C -0.0719(12) 0.2924(8) 0.4947(5) 0.052(3) Uani 1 1 d . .
H27 H -0.005575 0.312362 0.458227 0.062 Uiso 1 1 calc R U
C32 C -0.2465(14) -0.1854(9) 0.2125(6) 0.062(3) Uani 1 1 d . .
H32A H -0.327656 -0.227340 0.226617 0.094 Uiso 1 1 calc R U
H32B H -0.164776 -0.207806 0.240625 0.094 Uiso 1 1 calc R U
H32C H -0.238572 -0.214471 0.156095 0.094 Uiso 1 1 calc R U
C20 C 0.5046(13) 0.5629(11) 0.3405(6) 0.066(3) Uani 1 1 d . .
H20A H 0.584215 0.580715 0.313579 0.099 Uiso 1 1 calc R U
H20B H 0.514504 0.480643 0.354926 0.099 Uiso 1 1 calc R U
H20C H 0.498203 0.631730 0.387805 0.099 Uiso 1 1 calc R U
C16 C 0.6407(16) 0.3468(13) -0.0358(8) 0.087(4) Uani 1 1 d . .
H16A H 0.733795 0.347370 -0.052718 0.131 Uiso 1 1 calc R U
H16B H 0.597028 0.425863 -0.040861 0.131 Uiso 1 1 calc R U
H16C H 0.587646 0.272216 -0.068547 0.131 Uiso 1 1 calc R U
C29 C 0.0133(14) 0.2685(11) 0.5694(6) 0.071(3) Uani 1 1 d . .
H29A H -0.049486 0.257390 0.608284 0.106 Uiso 1 1 calc R U
H29B H 0.076294 0.342592 0.591812 0.106 Uiso 1 1 calc R U
H29C H 0.065583 0.190964 0.553980 0.106 Uiso 1 1 calc R U
C28 C -0.1609(15) 0.4115(10) 0.5200(7) 0.074(4) Uani 1 1 d . .
H28A H -0.234914 0.389956 0.549776 0.111 Uiso 1 1 calc R U
H28B H -0.199870 0.436172 0.473432 0.111 Uiso 1 1 calc R U
H28C H -0.103719 0.483254 0.552624 0.111 Uiso 1 1 calc R U
C38 C 0.2427(13) 0.0782(10) 0.2120(6) 0.062(3) Uani 1 1 d . .
H38 H 0.261185 0.081701 0.160493 0.075 Uiso 1 1 calc R U
C17 C 0.7097(15) 0.2121(12) 0.0594(8) 0.081(4) Uani 1 1 d . .
H17A H 0.723352 0.207941 0.114204 0.121 Uiso 1 1 calc R U
H17B H 0.798030 0.206553 0.036297 0.121 Uiso 1 1 calc R U
H17C H 0.648399 0.140314 0.030602 0.121 Uiso 1 1 calc R U
C39 C 0.3487(15) 0.2697(11) 0.4298(7) 0.074(4) Uani 1 1 d . .
H39A H 0.439928 0.242469 0.443344 0.111 Uiso 1 1 calc R U
H39B H 0.291737 0.274543 0.473733 0.111 Uiso 1 1 calc R U
H39C H 0.356589 0.354400 0.418244 0.111 Uiso 1 1 calc R U

loop_
_atom_site_aniso_label
_atom_site_aniso_U_11
_atom_site_aniso_U_22
_atom_site_aniso_U_33
_atom_site_aniso_U_23
_atom_site_aniso_U_13
_atom_site_aniso_U_12
Fe1 0.0448(11) 0.0420(8) 0.0448(9) 0.0179(5) 0.0130(6) 0.0078(6)
N2 0.044(5) 0.037(3) 0.040(4) 0.016(3) 0.014(3) 0.009(3)
N1 0.056(6) 0.038(4) 0.047(4) 0.015(3) 0.008(4) 0.007(4)
C2 0.030(6) 0.043(4) 0.046(5) 0.010(4) 0.012(4) 0.003(4)
C9 0.060(8) 0.045(5) 0.049(5) 0.017(4) -0.001(5) 0.007(4)
C1 0.054(7) 0.039(4) 0.034(4) 0.016(3) 0.005(4) -0.002(4)
C34 0.065(8) 0.037(4) 0.063(6) 0.028(4) 0.024(5) 0.015(4)
C4 0.067(8) 0.039(4) 0.048(5) 0.012(4) 0.000(5) 0.008(4)
C6 0.062(8) 0.038(4) 0.044(5) 0.011(4) 0.009(5) -0.003(4)
C35 0.060(8) 0.048(5) 0.044(5) 0.018(4) 0.008(5) 0.015(5)
C7 0.051(7) 0.042(5) 0.043(5) 0.010(4) 0.011(4) 0.002(4)
C5 0.033(6) 0.043(4) 0.037(4) 0.016(3) 0.009(4) 0.006(4)
C33 0.072(9) 0.041(5) 0.057(6) 0.006(4) -0.004(6) 0.022(5)
C26 0.063(8) 0.043(5) 0.044(5) 0.015(4) 0.013(5) -0.002(4)
C11 0.047(7) 0.039(4) 0.048(5) 0.017(4) 0.011(4) 0.006(4)
C8 0.058(8) 0.054(5) 0.047(5) 0.012(4) 0.007(5) -0.001(5)
C30 0.037(6) 0.046(5) 0.063(6) 0.017(4) 0.025(5) 0.005(4)
C37 0.039(7) 0.052(5) 0.071(6) 0.024(5) 0.015(5) 0.004(4)
C22 0.049(7) 0.038(4) 0.045(5) 0.009(3) 0.013(4) 0.014(4)
C21 0.049(7) 0.044(5) 0.046(5) 0.018(4) 0.012(4) -0.001(4)
C10 0.050(7) 0.059(5) 0.033(4) 0.010(4) 0.016(4) 0.008(5)
C12 0.055(7) 0.051(5) 0.039(4) 0.014(4) 0.012(4) 0.003(4)
C18 0.047(7) 0.066(6) 0.045(5) 0.005(4) 0.009(5) -0.005(5)
C15 0.067(9) 0.054(5) 0.052(5) 0.020(4) 0.013(5) 0.005(5)
C23 0.051(8) 0.045(5) 0.060(6) 0.018(4) 0.015(5) -0.004(4)
C25 0.097(10) 0.044(5) 0.047(5) 0.017(4) 0.017(6) 0.009(5)
C24 0.061(8) 0.050(5) 0.066(6) 0.026(5) 0.029(5) 0.002(5)
C13 0.078(10) 0.065(6) 0.057(6) 0.014(5) -0.003(6) 0.021(6)
C36 0.056(8) 0.048(5) 0.050(5) 0.020(4) 0.009(5) 0.011(5)
C14 0.078(9) 0.053(5) 0.050(5) 0.005(4) 0.021(5) -0.005(5)
C31 0.076(9) 0.064(6) 0.048(5) 0.016(4) 0.007(5) 0.026(5)
C19 0.066(10) 0.069(7) 0.062(6) -0.008(5) 0.016(6) -0.003(6)
C3 0.061(8) 0.037(4) 0.044(5) 0.011(4) -0.001(5) 0.001(4)
C27 0.064(8) 0.045(5) 0.047(5) 0.009(4) 0.018(5) -0.008(5)
C32 0.080(9) 0.046(5) 0.062(6) 0.013(4) 0.017(6) 0.009(5)
C20 0.058(9) 0.081(7) 0.048(6) -0.006(5) 0.011(5) -0.003(6)
C16 0.080(12) 0.096(9) 0.102(9) 0.048(7) 0.021(8) 0.024(8)
C29 0.078(10) 0.077(7) 0.054(6) 0.012(5) 0.003(6) -0.003(6)
C28 0.103(12) 0.046(6) 0.072(7) 0.008(5) 0.025(7) -0.009(6)
C38 0.071(9) 0.066(7) 0.056(6) 0.025(5) 0.012(6) 0.025(6)
C17 0.063(10) 0.078(8) 0.116(10) 0.041(7) 0.037(8) 0.023(6)
C39 0.088(11) 0.062(6) 0.073(7) 0.023(5) -0.009(7) -0.005(6)

loop_
_atom_type_symbol
_atom_type_description
_atom_type_scat_dispersion_real
_atom_type_scat_dispersion_imag
_atom_type_scat_source
C C 0.0033 0.0016 'International Tables Vol C Tables 4.2.6.8 and 6.1.1.4'
H H 0.0000 0.0000 'International Tables Vol C Tables 4.2.6.8 and 6.1.1.4'
N N 0.0061 0.0033 'International Tables Vol C Tables 4.2.6.8 and 6.1.1.4'
Fe Fe 0.3463 0.8444 'International Tables Vol C Tables 4.2.6.8 and 6.1.1.4'

loop_
_geom_angle_atom_site_label_1
_geom_angle_atom_site_label_2
_geom_angle_atom_site_label_3
_geom_angle
N1 Fe1 N2 82.7(3)
N1 Fe1 C38 104.6(4)
N2 Fe1 C38 154.9(4)
N1 Fe1 C35 154.4(3)
N2 Fe1 C35 99.3(4)
C38 Fe1 C35 84.4(4)
N1 Fe1 C34 164.4(3)
N2 Fe1 C34 96.7(4)
C38 Fe1 C34 69.8(4)
C35 Fe1 C34 41.2(4)
N1 Fe1 C33 129.8(3)
N2 Fe1 C33 119.1(4)
C38 Fe1 C33 38.6(4)
C35 Fe1 C33 71.5(4)
C34 Fe1 C33 37.9(4)
N1 Fe1 C37 100.2(4)
N2 Fe1 C37 163.9(3)
C38 Fe1 C37 39.7(4)
C35 Fe1 C37 71.2(4)
C34 Fe1 C37 84.6(4)
C33 Fe1 C37 71.1(4)
N1 Fe1 C36 119.5(3)
N2 Fe1 C36 125.5(3)
C38 Fe1 C36 72.2(4)
C35 Fe1 C36 39.8(4)
C34 Fe1 C36 73.4(4)
C33 Fe1 C36 85.6(4)
C37 Fe1 C36 39.6(4)
C6 N2 C21 117.9(9)
C6 N2 Fe1 112.7(7)
C21 N2 Fe1 129.2(6)
C2 N1 C5 108.2(7)
C2 N1 Fe1 111.5(6)
C5 N1 Fe1 140.3(7)
C3 C2 N1 109.3(8)
C3 C2 C6 135.6(10)
N1 C2 C6 115.1(8)
C8 C9 C10 118.2(10)
C8 C9 C15 121.0(9)
C10 C9 C15 120.8(8)
C11 C1 C5 122.7(8)
C11 C1 C7 117.3(9)
C5 C1 C7 119.9(7)
C33 C34 C35 119.3(10)
C33 C34 Fe1 71.8(5)
C35 C34 Fe1 68.3(5)
C33 C34 H34 120.4
C35 C34 H34 120.4
Fe1 C34 H34 132.4
C5 C4 C3 107.2(8)
C5 C4 H4 126.4
C3 C4 H4 126.4
N2 C6 C2 117.9(10)
N2 C6 H6 121.1
C2 C6 H6 121.1
C36 C35 C34 122.3(8)
C36 C35 Fe1 73.4(5)
C34 C35 Fe1 70.5(5)
C36 C35 H35 118.9
C34 C35 H35 118.9
Fe1 C35 H35 129.9
C8 C7 C1 119.4(8)
C8 C7 C18 121.6(9)
C1 C7 C18 119.0(9)
N1 C5 C4 107.7(9)
N1 C5 C1 125.2(8)
C4 C5 C1 126.8(8)
C34 C33 C38 120.0(9)
C34 C33 Fe1 70.3(5)
C38 C33 Fe1 68.8(6)
C34 C33 H33 120.0
C38 C33 H33 120.0
Fe1 C33 H33 134.4
C25 C26 C21 115.9(8)
C25 C26 C27 121.2(8)
C21 C26 C27 122.7(8)
C10 C11 C1 121.0(9)
C10 C11 C12 120.3(8)
C1 C11 C12 118.6(9)
C9 C8 C7 122.5(10)
C9 C8 H8 118.7
C7 C8 H8 118.7
C22 C30 C31 109.6(8)
C22 C30 C32 110.2(7)
C31 C30 C32 109.7(8)
C22 C30 H30 109.1
C31 C30 H30 109.1
C32 C30 H30 109.1
C38 C37 C36 120.4(9)
C38 C37 Fe1 68.2(7)
C36 C37 Fe1 71.7(6)
C38 C37 H37 119.8
C36 C37 H37 119.8
Fe1 C37 H37 133.6
C23 C22 C21 116.8(8)
C23 C22 C30 121.5(8)
C21 C22 C30 121.7(8)
C22 C21 C26 121.7(8)
C22 C21 N2 120.0(7)
C26 C21 N2 118.3(7)
C11 C10 C9 121.6(8)
C11 C10 H10 119.2
C9 C10 H10 119.2
C11 C12 C14 113.7(9)
C11 C12 C13 108.7(8)
C14 C12 C13 111.0(8)
C11 C12 H12 107.7
C14 C12 H12 107.7
C13 C12 H12 107.7
C19 C18 C7 110.3(8)
C19 C18 C20 108.4(9)
C7 C18 C20 113.1(9)
C19 C18 H18 108.3
C7 C18 H18 108.3
C20 C18 H18 108.3
C17 C15 C9 113.1(9)
C17 C15 C16 107.5(10)
C9 C15 C16 114.9(9)
C17 C15 H15 107.0
C9 C15 H15 107.0
C16 C15 H15 107.0
C24 C23 C22 122.6(9)
C24 C23 H23 118.7
C22 C23 H23 118.7
C24 C25 C26 121.9(9)
C24 C25 H25 119.0
C26 C25 H25 119.0
C25 C24 C23 120.8(9)
C25 C24 H24 119.6
C23 C24 H24 119.6
C12 C13 H13A 109.5
C12 C13 H13B 109.5
H13A C13 H13B 109.5
C12 C13 H13C 109.5
H13A C13 H13C 109.5
H13B C13 H13C 109.5
C35 C36 C37 115.1(8)
C35 C36 C39 121.1(9)
C37 C36 C39 123.7(10)
C35 C36 Fe1 66.8(5)
C37 C36 Fe1 68.8(6)
C39 C36 Fe1 132.2(8)
C12 C14 H14A 109.5
C12 C14 H14B 109.5
H14A C14 H14B 109.5
C12 C14 H14C 109.5
H14A C14 H14C 109.5
H14B C14 H14C 109.5
C30 C31 H31A 109.5
C30 C31 H31B 109.5
H31A C31 H31B 109.5
C30 C31 H31C 109.5
H31A C31 H31C 109.5
H31B C31 H31C 109.5
C18 C19 H19A 109.5
C18 C19 H19B 109.5
H19A C19 H19B 109.5
C18 C19 H19C 109.5
H19A C19 H19C 109.5
H19B C19 H19C 109.5
C2 C3 C4 107.6(9)
C2 C3 H3 126.2
C4 C3 H3 126.2
C26 C27 C28 111.2(10)
C26 C27 C29 112.2(8)
C28 C27 C29 109.4(8)
C26 C27 H27 108.0
C28 C27 H27 108.0
C29 C27 H27 108.0
C30 C32 H32A 109.5
C30 C32 H32B 109.5
H32A C32 H32B 109.5
C30 C32 H32C 109.5
H32A C32 H32C 109.5
H32B C32 H32C 109.5
C18 C20 H20A 109.5
C18 C20 H20B 109.5
H20A C20 H20B 109.5
C18 C20 H20C 109.5
H20A C20 H20C 109.5
H20B C20 H20C 109.5
C15 C16 H16A 109.5
C15 C16 H16B 109.5
H16A C16 H16B 109.5
C15 C16 H16C 109.5
H16A C16 H16C 109.5
H16B C16 H16C 109.5
C27 C29 H29A 109.5
C27 C29 H29B 109.5
H29A C29 H29B 109.5
C27 C29 H29C 109.5
H29A C29 H29C 109.5
H29B C29 H29C 109.5
C27 C28 H28A 109.5
C27 C28 H28B 109.5
H28A C28 H28B 109.5
C27 C28 H28C 109.5
H28A C28 H28C 109.5
H28B C28 H28C 109.5
C33 C38 C37 122.7(10)
C33 C38 Fe1 72.7(7)
C37 C38 Fe1 72.1(6)
C33 C38 H38 118.6
C37 C38 H38 118.6
Fe1 C38 H38 129.2
C15 C17 H17A 109.5
C15 C17 H17B 109.5
H17A C17 H17B 109.5
C15 C17 H17C 109.5
H17A C17 H17C 109.5
H17B C17 H17C 109.5
C36 C39 H39A 109.5
C36 C39 H39B 109.5
H39A C39 H39B 109.5
C36 C39 H39C 109.5
H39A C39 H39C 109.5
H39B C39 H39C 109.5

loop_
_geom_bond_atom_site_label_1
_geom_bond_atom_site_label_2
_geom_bond_distance
Fe1 N1 1.971(7)
Fe1 N2 1.977(8)
Fe1 C38 2.060(11)
Fe1 C35 2.062(8)
Fe1 C34 2.091(8)
Fe1 C33 2.110(9)
Fe1 C37 2.110(11)
Fe1 C36 2.149(10)
N2 C6 1.293(11)
N2 C21 1.443(11)
N1 C2 1.369(12)
N1 C5 1.383(11)
C2 C3 1.368(12)
C2 C6 1.423(12)
C9 C8 1.363(13)
C9 C10 1.425(14)
C9 C15 1.513(15)
C1 C11 1.409(12)
C1 C5 1.456(13)
C1 C7 1.458(14)
C34 C33 1.365(14)
C34 C35 1.460(14)
C34 H34 0.9300
C4 C5 1.398(12)
C4 C3 1.401(15)
C4 H4 0.9300
C6 H6 0.9300
C35 C36 1.435(14)
C35 H35 0.9300
C7 C8 1.387(14)
C7 C18 1.523(12)
C33 C38 1.378(16)
C33 H33 0.9300
C26 C25 1.419(14)
C26 C21 1.431(12)
C26 C27 1.507(13)
C11 C10 1.366(13)
C11 C12 1.525(14)
C8 H8 0.9300
C30 C22 1.524(12)
C30 C31 1.532(14)
C30 C32 1.545(12)
C30 H30 0.9800
C37 C38 1.418(15)
C37 C36 1.442(13)
C37 H37 0.9300
C22 C23 1.385(13)
C22 C21 1.411(13)
C10 H10 0.9300
C12 C14 1.527(13)
C12 C13 1.533(13)
C12 H12 0.9800
C18 C19 1.482(15)
C18 C20 1.546(15)
C18 H18 0.9800
C15 C17 1.485(14)
C15 C16 1.597(15)
C15 H15 0.9800
C23 C24 1.366(13)
C23 H23 0.9300
C25 C24 1.341(15)
C25 H25 0.9300
C24 H24 0.9300
C13 H13A 0.9600
C13 H13B 0.9600
C13 H13C 0.9600
C36 C39 1.498(14)
C14 H14A 0.9600
C14 H14B 0.9600
C14 H14C 0.9600
C31 H31A 0.9600
C31 H31B 0.9600
C31 H31C 0.9600
C19 H19A 0.9600
C19 H19B 0.9600
C19 H19C 0.9600
C3 H3 0.9300
C27 C28 1.526(15)
C27 C29 1.558(14)
C27 H27 0.9800
C32 H32A 0.9600
C32 H32B 0.9600
C32 H32C 0.9600
C20 H20A 0.9600
C20 H20B 0.9600
C20 H20C 0.9600
C16 H16A 0.9600
C16 H16B 0.9600
C16 H16C 0.9600
C29 H29A 0.9600
C29 H29B 0.9600
C29 H29C 0.9600
C28 H28A 0.9600
C28 H28B 0.9600
C28 H28C 0.9600
C38 H38 0.9300
C17 H17A 0.9600
C17 H17B 0.9600
C17 H17C 0.9600
C39 H39A 0.9600
C39 H39B 0.9600
C39 H39C 0.9600

loop_
_geom_torsion_atom_site_label_1
_geom_torsion_atom_site_label_2
_geom_torsion_atom_site_label_3
_geom_torsion_atom_site_label_4
_geom_torsion
C5 N1 C2 C3 -1.5(9)
Fe1 N1 C2 C3 177.0(6)
C5 N1 C2 C6 -179.6(7)
Fe1 N1 C2 C6 -1.2(9)
C21 N2 C6 C2 179.1(7)
Fe1 N2 C6 C2 3.5(10)
C3 C2 C6 N2 -179.1(9)
N1 C2 C6 N2 -1.6(11)
C33 C34 C35 C36 -1.9(14)
Fe1 C34 C35 C36 -54.4(8)
C33 C34 C35 Fe1 52.5(8)
C11 C1 C7 C8 -0.9(12)
C5 C1 C7 C8 -177.7(7)
C11 C1 C7 C18 176.8(7)
C5 C1 C7 C18 0.0(12)
C2 N1 C5 C4 -0.1(9)
Fe1 N1 C5 C4 -177.8(7)
C2 N1 C5 C1 -174.9(7)
Fe1 N1 C5 C1 7.4(14)
C3 C4 C5 N1 1.6(9)
C3 C4 C5 C1 176.2(8)
C11 C1 C5 N1 82.7(10)
C7 C1 C5 N1 -100.7(10)
C11 C1 C5 C4 -91.0(11)
C7 C1 C5 C4 85.6(11)
C35 C34 C33 C38 -1.5(15)
Fe1 C34 C33 C38 49.4(9)
C35 C34 C33 Fe1 -50.9(8)
C5 C1 C11 C10 177.7(7)
C7 C1 C11 C10 1.1(12)
C5 C1 C11 C12 1.6(11)
C7 C1 C11 C12 -175.0(7)
C10 C9 C8 C7 -0.4(13)
C15 C9 C8 C7 -179.2(8)
C1 C7 C8 C9 0.6(13)
C18 C7 C8 C9 -177.0(8)
C31 C30 C22 C23 73.4(11)
C32 C30 C22 C23 -47.5(13)
C31 C30 C22 C21 -104.0(10)
C32 C30 C22 C21 135.1(10)
C23 C22 C21 C26 4.9(14)
C30 C22 C21 C26 -177.6(9)
C23 C22 C21 N2 -176.2(9)
C30 C22 C21 N2 1.2(14)
C25 C26 C21 C22 -5.9(15)
C27 C26 C21 C22 178.9(9)
C25 C26 C21 N2 175.3(10)
C27 C26 C21 N2 0.0(15)
C6 N2 C21 C22 98.5(10)
Fe1 N2 C21 C22 -86.7(10)
C6 N2 C21 C26 -82.6(11)
Fe1 N2 C21 C26 92.1(10)
C1 C11 C10 C9 -0.9(13)
C12 C11 C10 C9 175.1(8)
C8 C9 C10 C11 0.6(13)
C15 C9 C10 C11 179.4(8)
C10 C11 C12 C14 36.7(11)
C1 C11 C12 C14 -147.2(8)
C10 C11 C12 C13 -87.6(10)
C1 C11 C12 C13 88.6(9)
C8 C7 C18 C19 86.4(12)
C1 C7 C18 C19 -91.2(11)
C8 C7 C18 C20 -35.2(13)
C1 C7 C18 C20 147.2(9)
C8 C9 C15 C17 102.9(12)
C10 C9 C15 C17 -75.8(12)
C8 C9 C15 C16 -133.1(10)
C10 C9 C15 C16 48.1(12)
C21 C22 C23 C24 -2.1(16)
C30 C22 C23 C24 -179.6(9)
C21 C26 C25 C24 4.1(16)
C27 C26 C25 C24 179.5(10)
C26 C25 C24 C23 -1.6(17)
C22 C23 C24 C25 0.5(17)
C34 C35 C36 C37 2.6(14)
Fe1 C35 C36 C37 -50.5(8)
C34 C35 C36 C39 179.7(9)
Fe1 C35 C36 C39 126.6(10)
C34 C35 C36 Fe1 53.1(8)
C38 C37 C36 C35 -0.1(14)
Fe1 C37 C36 C35 49.5(8)
C38 C37 C36 C39 -177.1(10)
Fe1 C37 C36 C39 -127.4(10)
C38 C37 C36 Fe1 -49.7(8)
N1 C2 C3 C4 2.5(10)
C6 C2 C3 C4 -179.9(9)
C5 C4 C3 C2 -2.5(10)
C25 C26 C27 C28 -74.5(12)
C21 C26 C27 C28 100.5(11)
C25 C26 C27 C29 48.4(14)
C21 C26 C27 C29 -136.6(10)
C34 C33 C38 C37 4.2(16)
Fe1 C33 C38 C37 54.2(9)
C34 C33 C38 Fe1 -50.1(9)
C36 C37 C38 C33 -3.3(16)
Fe1 C37 C38 C33 -54.5(10)
C36 C37 C38 Fe1 51.2(9)
